data_2010177
loop_
_publ_author_name
'Kariuki, B.M.'
'Valim, J.B.'
'Jones, W.'
'King, J.'

_publ_section_title
;
 Monohydrate sodium and hexaaquamagnesium
 <i>p</i>-chloro-<i>trans</i>-cinnamates
;
_journal_issue 11
_journal_name_full 'Acta Crystallographica Section C'
_journal_page_first 1665
_journal_page_last 1667
_journal_paper_doi 10.1107/S0108270194006839
_journal_volume 50
_journal_year 1994
_chemical_formula_moiety 'Mg H12 O6, 2(C9 H6 Cl O2)'
_chemical_formula_sum 'C18 H24 Cl2 Mg O10'
_chemical_formula_weight 495.58
_chemical_name_common 'hexa-aqua-magnesium bis(p-chloro-trans-cinnamate)'
_chemical_name_systematic ' hexa-aqua-magnesium bis(4-chloro-(E)-3-phenyl-2-propenoate'
_space_group_IT_number 14
_symmetry_cell_setting monoclinic
_symmetry_space_group_name_Hall '-P 2yn'
_symmetry_space_group_name_H-M 'P 1 21/n 1'
_audit_creation_method SHELXL
_cell_angle_alpha 90.00
_cell_angle_beta 95.06(2)
_cell_angle_gamma 90.00
_cell_formula_units_Z 2
_cell_length_a 5.7790(10)
_cell_length_b 5.300(3)
_cell_length_c 35.811(5)
_cell_measurement_reflns_used 25
_cell_measurement_temperature 293(2)
_cell_measurement_theta_max 13
_cell_measurement_theta_min 6
_cell_volume 1092.6(7)
_computing_cell_refinement 'Enraf Nonius CAD-4'
_computing_data_collection 'Enraf Nonius CAD-4'
_computing_molecular_graphics 'DTMM (Crabbe & Appleyard, 1991)'
_computing_publication_material SHELXL92
_computing_structure_refinement 'SHELXL92 (Sheldrick, 1992)'
_computing_structure_solution 'SHELXS86 (Sheldrick, 1985)'
_diffrn_ambient_temperature 293(2)
_diffrn_measurement_device 'Enraf Nonius CAD-4 diffractometer'
_diffrn_measurement_method '2\q/\w scans'
_diffrn_radiation_monochromator graphite
_diffrn_radiation_source 'sealed tube'
_diffrn_radiation_type MoK\a
_diffrn_radiation_wavelength 0.71069
_diffrn_reflns_av_R_equivalents 0.0127
_diffrn_reflns_av_sigmaI/netI 0.0228
_diffrn_reflns_limit_h_max 6
_diffrn_reflns_limit_h_min -6
_diffrn_reflns_limit_k_max 6
_diffrn_reflns_limit_k_min 0
_diffrn_reflns_limit_l_max 42
_diffrn_reflns_limit_l_min 0
_diffrn_reflns_number 1955
_diffrn_reflns_theta_max 24.98
_diffrn_reflns_theta_min 2.28
_diffrn_standards_decay_% none
_diffrn_standards_interval_count 100
_diffrn_standards_interval_time 180
_diffrn_standards_number 3
_exptl_absorpt_coefficient_mu 0.379
_exptl_absorpt_correction_type none
_exptl_crystal_colour Colourless
_exptl_crystal_density_diffrn 1.507
_exptl_crystal_description 'Transparent plates'
_exptl_crystal_F_000 516
_exptl_crystal_size_max 0.50
_exptl_crystal_size_mid 0.42
_exptl_crystal_size_min 0.13
_refine_diff_density_max 0.192
_refine_diff_density_min -0.241
_refine_ls_extinction_method none
_refine_ls_goodness_of_fit_all 1.094
_refine_ls_goodness_of_fit_obs 1.180
_refine_ls_matrix_type full
_refine_ls_number_parameters 172
_refine_ls_number_reflns 1920
_refine_ls_number_restraints 0
_refine_ls_restrained_S_all 1.163
_refine_ls_restrained_S_obs 1.180
_refine_ls_R_factor_all 0.0446
_refine_ls_R_factor_obs 0.0310
_refine_ls_shift/esd_max 0.016
_refine_ls_shift/esd_mean 0.002
_refine_ls_structure_factor_coef Fsqd
_refine_ls_weighting_details 'w=1/[\s^2^(Fo^2^)+(0.0488P)^2^+0.4528P] where P=(Fo^2^+2F~c~^2^)/3'
_refine_ls_weighting_scheme calc
_refine_ls_wR_factor_all 0.0996
_refine_ls_wR_factor_obs 0.0903
_reflns_number_observed 1566
_reflns_number_total 1923
_reflns_observed_criterion >2sigma(I)
_cod_data_source_file ha1117.cif
_cod_data_source_block II
_cod_depositor_comments
;
The following automatic conversions were performed:
'_symmetry_cell_setting' value 'Monoclinic' changed to 'monoclinic'
according to '/home/saulius/struct/CIF-dictionaries/cif_core.dic'
dictionary named 'cif_core.dic' version 2.4.1 from 2010-06-29.

Automatic conversion script
Id: cif_fix_enum 1527 2010-12-29 10:47:43Z saulius 

The following automatic conversions were performed:

'_symmetry_cell_setting' value 'Monoclinic' changed to 'monoclinic'
according to /home/saulius/struct/CIF-dictionaries/cif_core.dic
dictionary named 'cif_core.dic' version 2.4.1 from
2010-06-29.

'_exptl_absorpt_correction_type' value 'None' changed to
'none' according to
/home/saulius/struct/CIF-dictionaries/cif_core.dic dictionary named
'cif_core.dic' version 2.4.1 from 2010-06-29.

Automatic conversion script
Id: cif_fix_values 1715 2011-07-08 13:25:40Z adriana 

The following automatic conversions were performed:

'_refine_ls_weighting_scheme' value 'calc
w=1/[\s^2^(Fo^2^)+(0.0488P)^2^+0.4528P] where P=(Fo^2^+2F~c~^2^)/3'
was changed to 'calc'. New tag '_refine_ls_weighting_details' was
created. The value of the new tag was set to
'w=1/[\s^2^(Fo^2^)+(0.0488P)^2^+0.4528P] where P=(Fo^2^+2F~c~^2^)/3'.

Automatic conversion script
Id: cif_fix_values 3143 2015-03-26 13:38:13Z robertas 

2019-10-08
Z value and formula fixed to values more according to usual
chemical conventions.                 miguel
;
_cod_original_formula_weight 247.79
_cod_original_formula_moiety '[Mg (H2  O)6]2(C9 H6 Cl O2)'
_cod_original_formula_units_Z 4
_cod_original_cell_volume 1092.5(7)
_cod_original_sg_symbol_H-M 'P 21/n'
_cod_original_formula_sum 'C9 H12 Cl Mg0.50 O5'
_cod_database_code 2010177

loop_
_symmetry_equiv_pos_as_xyz
'x, y, z'
'x+1/2, -y+1/2, z+1/2'
'-x, -y, -z'
'-x-1/2, y-1/2, -z-1/2'

loop_
_atom_site_aniso_label
_atom_site_aniso_U_11
_atom_site_aniso_U_22
_atom_site_aniso_U_33
_atom_site_aniso_U_12
_atom_site_aniso_U_13
_atom_site_aniso_U_23
Mg1 0.0269(4) 0.0197(4) 0.0292(4) -0.0023(3) 0.0001(3) -0.0002(3)
Cl1 0.0580(4) 0.0474(3) 0.0495(3) 0.0166(3) -0.0063(3) 0.0089(2)
O1 0.0260(7) 0.0421(8) 0.0386(7) 0.0020(6) 0.0002(5) 0.0051(6)
O2 0.0307(7) 0.0370(8) 0.0527(9) 0.0026(6) 0.0004(6) 0.0126(7)
O3 0.0358(7) 0.0249(7) 0.0389(7) -0.0005(6) -0.0071(6) -0.0019(6)
O4 0.0279(7) 0.0299(7) 0.0348(7) 0.0003(6) 0.0021(6) 0.0059(6)
O5 0.0356(8) 0.0263(8) 0.0556(9) -0.0019(6) 0.0102(7) -0.0084(7)
C1 0.0294(9) 0.0295(9) 0.0260(8) 0.0020(8) 0.0009(7) -0.0041(8)
C2 0.0261(9) 0.0345(10) 0.0368(10) 0.0010(8) -0.0012(8) 0.0005(8)
C3 0.0298(10) 0.0392(11) 0.0333(9) 0.0026(8) 0.0009(7) 0.0013(9)
C4 0.0321(9) 0.0347(10) 0.0317(10) -0.0017(8) -0.0026(8) 0.0012(8)
C5 0.0360(10) 0.0479(12) 0.0373(11) 0.0057(9) 0.0063(9) 0.0063(9)
C6 0.0457(12) 0.0493(12) 0.0333(10) 0.0028(10) 0.0041(9) 0.0090(9)
C7 0.0401(11) 0.0344(10) 0.0347(10) 0.0047(9) -0.0086(8) -0.0007(8)
C8 0.0366(10) 0.0458(12) 0.0368(10) 0.0067(9) 0.0010(8) -0.0030(9)
C9 0.0361(10) 0.0452(12) 0.0314(10) 0.0017(9) 0.0049(8) 0.0049(9)

loop_
_atom_site_label
_atom_site_fract_x
_atom_site_fract_y
_atom_site_fract_z
_atom_site_U_iso_or_equiv
_atom_site_thermal_displace_type
_atom_site_calc_flag
_atom_site_refinement_flags
_atom_site_occupancy
_atom_site_disorder_group
_atom_site_type_symbol
Mg1 0.0000 0.5000 0.0000 0.0254(2) Uani d S 1 . Mg
Cl1 0.15111(10) 0.00444(11) 0.21921(2) 0.0523(2) Uani d . 1 . Cl
O1 -0.7609(2) 1.0442(3) 0.08599(4) 0.0357(3) Uani d . 1 . O
O2 -0.4738(2) 1.2931(3) 0.07147(4) 0.0403(4) Uani d . 1 . O
O3 0.2729(2) 0.6395(3) 0.03617(4) 0.0338(3) Uani d . 1 . O
O4 -0.0837(2) 0.2423(2) 0.03976(4) 0.0309(3) Uani d . 1 . O
O5 0.2375(3) 0.2373(3) -0.01637(4) 0.0388(4) Uani d . 1 . O
C1 -0.5496(3) 1.1040(3) 0.08800(5) 0.0284(4) Uani d . 1 . C
C2 -0.3785(3) 0.9429(4) 0.11007(5) 0.0327(4) Uani d . 1 . C
H2 -0.2220(3) 0.9601(4) 0.10640(5) 0.045(6) Uiso calc R 1 . H
C3 -0.4392(3) 0.7761(4) 0.13469(5) 0.0342(4) Uani d . 1 . C
H3 -0.5956(3) 0.7714(4) 0.13895(5) 0.038(6) Uiso calc R 1 . H
C4 -0.2863(3) 0.5975(4) 0.15603(5) 0.0332(4) Uani d . 1 . C
C5 -0.3527(3) 0.4943(4) 0.18909(6) 0.0402(5) Uani d . 1 . C
H5 -0.4911(3) 0.5466(4) 0.19806(6) 0.058(7) Uiso calc R 1 . H
C6 -0.2179(4) 0.3156(4) 0.20900(6) 0.0427(5) Uani d . 1 . C
H6 -0.2635(4) 0.2501(4) 0.23130(6) 0.050(6) Uiso calc R 1 . H
C7 -0.0160(3) 0.2370(4) 0.19526(5) 0.0371(5) Uani d . 1 . C
C8 0.0562(4) 0.3349(4) 0.16263(6) 0.0399(5) Uani d . 1 . C
H8 0.1943(4) 0.2808(4) 0.15376(6) 0.061(7) Uiso calc R 1 . H
C9 -0.0794(3) 0.5144(4) 0.14326(5) 0.0375(5) Uani d . 1 . C
H9 -0.0312(3) 0.5811(4) 0.12121(5) 0.049(7) Uiso calc R 1 . H
H10 0.248(5) 0.759(6) 0.0554(8) 0.071(9) Uiso d . 1 . H
H11 0.342(5) 0.530(5) 0.0479(8) 0.059(8) Uiso d . 1 . H
H12 0.026(5) 0.184(5) 0.0570(8) 0.065(8) Uiso d . 1 . H
H13 -0.188(4) 0.270(5) 0.0510(7) 0.047(7) Uiso d . 1 . H
H14 0.195(4) 0.092(5) -0.0229(7) 0.047(7) Uiso d . 1 . H
H15 0.377(5) 0.262(6) -0.0199(8) 0.080(10) Uiso d . 1 . H

loop_
_atom_type_symbol
_atom_type_description
_atom_type_scat_dispersion_real
_atom_type_scat_dispersion_imag
_atom_type_scat_source
C C 0.0033 0.0016 'International Tables Vol C Tables 4.2.6.8 and 6.1.1.4'
H H 0.0000 0.0000 'International Tables Vol C Tables 4.2.6.8 and 6.1.1.4'
O O 0.0106 0.0060 'International Tables Vol C Tables 4.2.6.8 and 6.1.1.4'
Cl Cl 0.1484 0.1585 'International Tables Vol C Tables 4.2.6.8 and 6.1.1.4'
Mg Mg 0.0486 0.0363 'International Tables Vol C Tables 4.2.6.8 and 6.1.1.4'

loop_
_geom_angle_atom_site_label_1
_geom_angle_atom_site_label_2
_geom_angle_atom_site_label_3
_geom_angle_site_symmetry_1
_geom_angle_site_symmetry_3
_geom_angle
_geom_angle_publ_flag
O4 Mg1 O4 3_565 . 180.0 ?
O4 Mg1 O5 3_565 . 92.75(7) ?
O4 Mg1 O5 . . 87.25(7) y
O4 Mg1 O5 3_565 3_565 87.25(6) ?
O4 Mg1 O5 . 3_565 92.75(6) ?
O5 Mg1 O5 . 3_565 180.0 ?
O4 Mg1 O3 3_565 . 89.04(6) ?
O4 Mg1 O3 . . 90.96(6) y
O5 Mg1 O3 . . 86.01(6) y
O5 Mg1 O3 3_565 . 93.98(6) ?
O4 Mg1 O3 3_565 3_565 90.96(6) ?
O4 Mg1 O3 . 3_565 89.04(6) ?
O5 Mg1 O3 . 3_565 93.99(6) ?
O5 Mg1 O3 3_565 3_565 86.01(6) ?
O3 Mg1 O3 . 3_565 180.0 ?
Mg1 O3 H10 . . 121.8(16) ?
Mg1 O3 H11 . . 112.5(19) ?
H10 O3 H11 . . 102.(2) ?
Mg1 O4 H12 . . 120.5(17) ?
Mg1 O4 H13 . . 118.5(19) ?
H12 O4 H13 . . 104.(2) ?
Mg1 O5 H14 . . 120.8(16) ?
Mg1 O5 H15 . . 127.(2) ?
H14 O5 H15 . . 111.(3) ?
O1 C1 O2 . . 123.3(2) y
O1 C1 C2 . . 119.0(2) y
O2 C1 C2 . . 117.7(2) y
C3 C2 C1 . . 122.6(2) y
C3 C2 H2 . . 118.68(11) ?
C1 C2 H2 . . 118.68(11) ?
C2 C3 C4 . . 126.8(2) y
C2 C3 H3 . . 116.59(11) ?
C4 C3 H3 . . 116.59(11) ?
C5 C4 C9 . . 117.8(2) ?
C5 C4 C3 . . 120.0(2) y
C9 C4 C3 . . 122.1(2) y
C6 C5 C4 . . 121.6(2) ?
C6 C5 H5 . . 119.22(12) ?
C4 C5 H5 . . 119.22(12) ?
C7 C6 C5 . . 118.8(2) ?
C7 C6 H6 . . 120.60(12) ?
C5 C6 H6 . . 120.60(12) ?
C6 C7 C8 . . 121.4(2) ?
C6 C7 Cl1 . . 119.4(2) y
C8 C7 Cl1 . . 119.2(2) y
C7 C8 C9 . . 119.1(2) ?
C7 C8 H8 . . 120.47(12) ?
C9 C8 H8 . . 120.47(12) ?
C8 C9 C4 . . 121.3(2) ?
C8 C9 H9 . . 119.34(12) ?
C4 C9 H9 . . 119.34(11) ?

loop_
_geom_bond_atom_site_label_1
_geom_bond_atom_site_label_2
_geom_bond_site_symmetry_2
_geom_bond_distance
_geom_bond_publ_flag
Mg1 O4 3_565 2.0608(14) y
Mg1 O4 . 2.0610(14) y
Mg1 O5 . 2.0755(15) y
Mg1 O5 3_565 2.0756(15) y
Mg1 O3 . 2.0860(13) y
Mg1 O3 3_565 2.0860(13) y
Cl1 C7 . 1.744(2) y
O1 C1 . 1.257(2) y
O2 C1 . 1.262(2) y
O3 H10 . 0.96(3) ?
O3 H11 . 0.80(3) ?
O4 H12 . 0.90(3) ?
O4 H13 . 0.77(2) ?
O5 H14 . 0.84(3) ?
O5 H15 . 0.84(3) ?
C1 C2 . 1.481(3) y
C2 C3 . 1.317(3) y
C2 H2 . 0.93 ?
C3 C4 . 1.464(3) y
C3 H3 . 0.93 ?
C4 C5 . 1.388(3) ?
C4 C9 . 1.389(3) ?
C5 C6 . 1.383(3) ?
C5 H5 . 0.93 ?
C6 C7 . 1.371(3) ?
C6 H6 . 0.93 ?
C7 C8 . 1.376(3) ?
C8 C9 . 1.380(3) ?
C8 H8 . 0.93 ?
C9 H9 . 0.93 ?
O3 O2 1_645 2.605(2) y
O3 O1 1_655 2.808(2) y
O4 O2 1_545 2.626(2) y
O4 O1 1_645 2.604(2) y
O5 O4 3_555 2.796(2) y

loop_
_geom_torsion_atom_site_label_1
_geom_torsion_atom_site_label_2
_geom_torsion_atom_site_label_3
_geom_torsion_atom_site_label_4
_geom_torsion
O1 C1 C2 C3 -16.5(3)
O2 C1 C2 C3 164.9(2)
C1 C2 C3 C4 175.8(2)
C2 C3 C4 C5 158.5(2)
C2 C3 C4 C9 -25.3(3)
C9 C4 C5 C6 0.3(3)
C3 C4 C5 C6 176.8(2)
C4 C5 C6 C7 -0.9(3)
C5 C6 C7 C8 1.1(3)
C5 C6 C7 Cl1 -177.9(2)
C6 C7 C8 C9 -0.6(3)
Cl1 C7 C8 C9 178.4(2)
C7 C8 C9 C4 -0.1(3)
C5 C4 C9 C8 0.2(3)
C3 C4 C9 C8 -176.2(2)
